data_4316112
loop_
_publ_author_name
'Nadia Marino'
'Anthony R. Vortherms'
'Amanda E. Hoffman'
'Robert P. Doyle'

_publ_section_title
;
 Expanding Monomeric Pyrophosphate Complexes beyond Platinum
;
_journal_name_full 'Inorganic Chemistry'
_journal_page_first 6790
_journal_page_last 6792
_journal_paper_doi 10.1021/ic1006007
_journal_volume 49
_journal_year 2010
_chemical_formula_moiety 'C12 H12 Cu N2 O8 P2'
_chemical_formula_sum 'C12 H12 Cu N2 O8 P2'
_chemical_formula_weight 437.72
_chemical_name_systematic
; 
 ? 
;
_space_group_IT_number 14
_symmetry_cell_setting monoclinic
_symmetry_space_group_name_Hall '-P 2yn'
_symmetry_space_group_name_H-M 'P 1 21/n 1'
_atom_sites_solution_hydrogens geom
_atom_sites_solution_primary direct
_atom_sites_solution_secondary difmap
_audit_creation_method SHELXL-97
_cell_angle_alpha 90.00
_cell_angle_beta 91.123(2)
_cell_angle_gamma 90.00
_cell_formula_units_Z 4
_cell_length_a 8.1826(9)
_cell_length_b 20.643(2)
_cell_length_c 8.9302(10)
_cell_measurement_reflns_used 3139
_cell_measurement_temperature 98(2)
_cell_measurement_theta_max 27.04
_cell_measurement_theta_min 2.49
_cell_volume 1508.1(3)
_computing_cell_refinement 'Bruker SMART'
_computing_data_collection 'Bruker SMART'
_computing_data_reduction 'Bruker SAINT'
_computing_molecular_graphics 'Bruker SHELXTL'
_computing_publication_material 'Bruker SHELXTL'
_computing_structure_refinement 'SHELXL-97 (Sheldrick, 1997)'
_computing_structure_solution 'SHELXS-97 (Sheldrick, 1990)'
_diffrn_ambient_temperature 98(2)
_diffrn_measured_fraction_theta_full 0.999
_diffrn_measured_fraction_theta_max 0.999
_diffrn_measurement_device_type 'CCD area detector'
_diffrn_measurement_method 'phi and omega scans'
_diffrn_radiation_monochromator graphite
_diffrn_radiation_source 'fine-focus sealed tube'
_diffrn_radiation_type MoK\a
_diffrn_radiation_wavelength 0.71073
_diffrn_reflns_av_R_equivalents 0.0557
_diffrn_reflns_av_sigmaI/netI 0.0591
_diffrn_reflns_limit_h_max 10
_diffrn_reflns_limit_h_min -10
_diffrn_reflns_limit_k_max 27
_diffrn_reflns_limit_k_min -27
_diffrn_reflns_limit_l_max 11
_diffrn_reflns_limit_l_min -10
_diffrn_reflns_number 13973
_diffrn_reflns_theta_full 27.87
_diffrn_reflns_theta_max 27.87
_diffrn_reflns_theta_min 1.97
_exptl_absorpt_coefficient_mu 1.709
_exptl_absorpt_correction_T_max 0.9348
_exptl_absorpt_correction_T_min 0.8212
_exptl_absorpt_correction_type empirical
_exptl_absorpt_process_details sadabs
_exptl_crystal_colour light-blue
_exptl_crystal_density_diffrn 1.928
_exptl_crystal_density_method 'not measured'
_exptl_crystal_description parallelepiped
_exptl_crystal_F_000 884
_exptl_crystal_size_max 0.12
_exptl_crystal_size_mid 0.06
_exptl_crystal_size_min 0.04
_refine_diff_density_max 0.436
_refine_diff_density_min -0.311
_refine_diff_density_rms 0.089
_refine_ls_extinction_method none
_refine_ls_goodness_of_fit_ref 0.928
_refine_ls_hydrogen_treatment mixed
_refine_ls_matrix_type full
_refine_ls_number_parameters 232
_refine_ls_number_reflns 3596
_refine_ls_number_restraints 3
_refine_ls_restrained_S_all 0.928
_refine_ls_R_factor_all 0.0442
_refine_ls_R_factor_gt 0.0308
_refine_ls_shift/su_max 0.001
_refine_ls_shift/su_mean 0.000
_refine_ls_structure_factor_coef Fsqd
_refine_ls_weighting_details 'calc w=1/[\s^2^(Fo^2^)+(0.0264P)^2^+0.0000P] where P=(Fo^2^+2Fc^2^)/3'
_refine_ls_weighting_scheme calc
_refine_ls_wR_factor_gt 0.0655
_refine_ls_wR_factor_ref 0.0698
_reflns_number_gt 2813
_reflns_number_total 3596
_reflns_threshold_expression >2sigma(I)
_cod_data_source_file ic1006007_si_002_3.cif
_cod_data_source_block 3
_cod_database_code 4316112

loop_
_symmetry_equiv_pos_as_xyz
'x, y, z'
'-x+1/2, y+1/2, -z+1/2'
'-x, -y, -z'
'x-1/2, -y-1/2, z-1/2'

loop_
_atom_site_label
_atom_site_type_symbol
_atom_site_fract_x
_atom_site_fract_y
_atom_site_fract_z
_atom_site_U_iso_or_equiv
_atom_site_adp_type
_atom_site_occupancy
_atom_site_symmetry_multiplicity
_atom_site_calc_flag
_atom_site_refinement_flags
_atom_site_disorder_assembly
_atom_site_disorder_group
Cu1 Cu 0.56019(4) 0.118961(14) 0.09766(3) 0.01233(9) Uani 1 1 d . . .
P1 P 0.33658(8) 0.18682(3) 0.34027(7) 0.01294(15) Uani 1 1 d . . .
P2 P 0.36259(8) 0.24418(3) 0.04547(8) 0.01285(15) Uani 1 1 d . . .
O1 O 0.4539(2) 0.13599(8) 0.28656(18) 0.0136(4) Uani 1 1 d . . .
O2 O 0.1898(2) 0.16217(8) 0.41778(19) 0.0164(4) Uani 1 1 d . . .
O3 O 0.4273(2) 0.23712(8) 0.4420(2) 0.0189(4) Uani 1 1 d . . .
H3A H 0.5287 0.2320 0.4351 0.028 Uiso 1 1 calc R . .
O4 O 0.27031(19) 0.22767(8) 0.19800(19) 0.0140(4) Uani 1 1 d . . .
O5 O 0.4402(2) 0.18366(8) -0.01461(19) 0.0146(4) Uani 1 1 d . . .
O6 O 0.2366(2) 0.27351(8) -0.05704(19) 0.0192(4) Uani 1 1 d . . .
O7 O 0.4921(2) 0.29366(8) 0.10044(19) 0.0181(4) Uani 1 1 d . . .
H7A H 0.5408 0.3091 0.0265 0.027 Uiso 1 1 calc R . .
O1W O 0.7857(2) 0.17439(9) 0.1616(2) 0.0169(4) Uani 1 1 d D . .
H1W H 0.814(4) 0.2022(15) 0.106(3) 0.030 Uiso 1 1 d D . .
H2W H 0.770(4) 0.1910(14) 0.241(4) 0.030 Uiso 1 1 d D . .
N1 N 0.6381(2) 0.03291(9) 0.1751(2) 0.0130(4) Uani 1 1 d . . .
N2 N 0.6592(2) 0.08573(10) -0.0922(2) 0.0144(5) Uani 1 1 d . . .
C1 C 0.6226(3) 0.00751(12) 0.3107(3) 0.0168(6) Uani 1 1 d . . .
H1 H 0.5631 0.0308 0.3834 0.020 Uiso 1 1 calc R . .
C2 C 0.6911(3) -0.05259(12) 0.3506(3) 0.0194(6) Uani 1 1 d . . .
H2 H 0.6773 -0.0694 0.4486 0.023 Uiso 1 1 calc R . .
C3 C 0.7777(3) -0.08690(12) 0.2480(3) 0.0193(6) Uani 1 1 d . . .
H3 H 0.8242 -0.1276 0.2740 0.023 Uiso 1 1 calc R . .
C4 C 0.7973(3) -0.06116(12) 0.1028(3) 0.0167(6) Uani 1 1 d . . .
C5 C 0.8890(3) -0.09151(13) -0.0133(3) 0.0206(6) Uani 1 1 d . . .
H5 H 0.9417 -0.1317 0.0064 0.025 Uiso 1 1 calc R . .
C6 C 0.9020(3) -0.06417(12) -0.1499(3) 0.0196(6) Uani 1 1 d . . .
H6 H 0.9640 -0.0853 -0.2242 0.024 Uiso 1 1 calc R . .
C7 C 0.8234(3) -0.00358(12) -0.1847(3) 0.0161(5) Uani 1 1 d . . .
C8 C 0.8291(3) 0.02804(13) -0.3241(3) 0.0206(6) Uani 1 1 d . . .
H8 H 0.8866 0.0089 -0.4043 0.025 Uiso 1 1 calc R . .
C9 C 0.7516(3) 0.08643(13) -0.3445(3) 0.0197(6) Uani 1 1 d . . .
H9 H 0.7543 0.1077 -0.4387 0.024 Uiso 1 1 calc R . .
C10 C 0.6684(3) 0.11433(12) -0.2245(3) 0.0177(6) Uani 1 1 d . . .
H10 H 0.6168 0.1552 -0.2388 0.021 Uiso 1 1 calc R . .
C11 C 0.7354(3) 0.02759(12) -0.0723(3) 0.0139(5) Uani 1 1 d . . .
C12 C 0.7225(3) -0.00109(12) 0.0726(3) 0.0138(5) Uani 1 1 d . . .

loop_
_atom_site_aniso_label
_atom_site_aniso_U_11
_atom_site_aniso_U_22
_atom_site_aniso_U_33
_atom_site_aniso_U_23
_atom_site_aniso_U_13
_atom_site_aniso_U_12
Cu1 0.01259(15) 0.01207(15) 0.01238(17) -0.00074(12) 0.00138(12) 0.00149(12)
P1 0.0119(3) 0.0139(3) 0.0130(4) -0.0001(3) 0.0011(3) 0.0020(2)
P2 0.0115(3) 0.0133(3) 0.0138(4) 0.0012(3) 0.0011(3) 0.0011(2)
O1 0.0133(9) 0.0161(9) 0.0113(9) 0.0000(7) 0.0014(7) 0.0037(7)
O2 0.0163(9) 0.0177(9) 0.0154(10) 0.0022(7) 0.0045(7) 0.0022(7)
O3 0.0136(9) 0.0219(10) 0.0213(10) -0.0073(8) -0.0002(8) 0.0039(7)
O4 0.0111(8) 0.0157(9) 0.0151(10) 0.0017(7) 0.0024(7) 0.0025(7)
O5 0.0165(9) 0.0148(9) 0.0123(10) -0.0003(7) 0.0004(7) 0.0025(7)
O6 0.0158(9) 0.0236(10) 0.0182(11) 0.0077(8) 0.0010(8) 0.0046(8)
O7 0.0187(9) 0.0185(9) 0.0173(10) -0.0012(7) 0.0052(8) -0.0049(7)
O1W 0.0178(10) 0.0189(10) 0.0140(11) -0.0021(8) 0.0018(8) -0.0018(8)
N1 0.0115(10) 0.0135(10) 0.0140(12) -0.0014(8) -0.0016(9) -0.0003(8)
N2 0.0131(11) 0.0154(11) 0.0146(12) -0.0020(9) 0.0001(9) -0.0019(8)
C1 0.0146(13) 0.0169(13) 0.0190(15) -0.0028(11) -0.0006(11) 0.0001(10)
C2 0.0195(14) 0.0185(14) 0.0199(15) 0.0043(11) -0.0052(11) -0.0001(11)
C3 0.0154(13) 0.0141(13) 0.0283(16) 0.0005(11) -0.0044(12) 0.0009(10)
C4 0.0109(12) 0.0136(13) 0.0255(16) -0.0033(11) -0.0031(11) -0.0016(10)
C5 0.0144(13) 0.0158(13) 0.0315(17) -0.0078(12) -0.0039(12) 0.0012(10)
C6 0.0104(12) 0.0208(14) 0.0278(17) -0.0119(12) 0.0032(11) -0.0011(10)
C7 0.0114(12) 0.0186(13) 0.0183(14) -0.0078(11) 0.0017(10) -0.0044(10)
C8 0.0150(13) 0.0261(15) 0.0209(15) -0.0095(12) 0.0052(11) -0.0079(11)
C9 0.0209(14) 0.0240(15) 0.0143(15) -0.0023(11) 0.0029(11) -0.0087(11)
C10 0.0205(14) 0.0156(13) 0.0171(15) -0.0003(11) -0.0002(11) -0.0041(10)
C11 0.0098(12) 0.0146(12) 0.0174(14) -0.0042(10) -0.0012(10) -0.0028(9)
C12 0.0081(11) 0.0142(12) 0.0189(14) -0.0038(10) -0.0010(10) -0.0019(9)

loop_
_atom_type_symbol
_atom_type_description
_atom_type_scat_dispersion_real
_atom_type_scat_dispersion_imag
_atom_type_scat_source
C C 0.0033 0.0016 'International Tables Vol C Tables 4.2.6.8 and 6.1.1.4'
H H 0.0000 0.0000 'International Tables Vol C Tables 4.2.6.8 and 6.1.1.4'
N N 0.0061 0.0033 'International Tables Vol C Tables 4.2.6.8 and 6.1.1.4'
O O 0.0106 0.0060 'International Tables Vol C Tables 4.2.6.8 and 6.1.1.4'
P P 0.1023 0.0942 'International Tables Vol C Tables 4.2.6.8 and 6.1.1.4'
Cu Cu 0.3201 1.2651 'International Tables Vol C Tables 4.2.6.8 and 6.1.1.4'

loop_
_geom_angle_atom_site_label_1
_geom_angle_atom_site_label_2
_geom_angle_atom_site_label_3
_geom_angle
_geom_angle_site_symmetry_1
_geom_angle_site_symmetry_3
_geom_angle_publ_flag
O5 Cu1 O1 95.39(7) . . ?
O5 Cu1 N1 161.50(8) . . ?
O1 Cu1 N1 90.32(8) . . ?
O5 Cu1 N2 90.42(8) . . ?
O1 Cu1 N2 170.36(7) . . ?
N1 Cu1 N2 81.85(8) . . ?
O5 Cu1 O1W 100.83(7) . . ?
O1 Cu1 O1W 93.82(7) . . ?
N1 Cu1 O1W 96.32(7) . . ?
N2 Cu1 O1W 92.62(8) . . ?
O2 P1 O1 115.79(10) . . ?
O2 P1 O3 109.64(10) . . ?
O1 P1 O3 110.51(10) . . ?
O2 P1 O4 106.50(9) . . ?
O1 P1 O4 108.68(9) . . ?
O3 P1 O4 105.10(10) . . ?
O6 P2 O5 114.14(10) . . ?
O6 P2 O7 112.81(10) . . ?
O5 P2 O7 111.75(10) . . ?
O6 P2 O4 105.99(9) . . ?
O5 P2 O4 109.55(9) . . ?
O7 P2 O4 101.64(9) . . ?
P1 O1 Cu1 134.45(10) . . ?
P1 O3 H3A 109.5 . . ?
P2 O4 P1 128.57(11) . . ?
P2 O5 Cu1 127.16(11) . . ?
P2 O7 H7A 109.5 . . ?
Cu1 O1W H1W 118(2) . . ?
Cu1 O1W H2W 107(2) . . ?
H1W O1W H2W 107(3) . . ?
C1 N1 C12 118.1(2) . . ?
C1 N1 Cu1 128.95(17) . . ?
C12 N1 Cu1 112.90(17) . . ?
C10 N2 C11 118.4(2) . . ?
C10 N2 Cu1 129.05(18) . . ?
C11 N2 Cu1 112.37(16) . . ?
N1 C1 C2 122.3(2) . . ?
N1 C1 H1 118.8 . . ?
C2 C1 H1 118.8 . . ?
C3 C2 C1 119.8(3) . . ?
C3 C2 H2 120.1 . . ?
C1 C2 H2 120.1 . . ?
C2 C3 C4 119.3(2) . . ?
C2 C3 H3 120.3 . . ?
C4 C3 H3 120.3 . . ?
C12 C4 C3 116.8(2) . . ?
C12 C4 C5 118.6(2) . . ?
C3 C4 C5 124.7(2) . . ?
C6 C5 C4 121.4(2) . . ?
C6 C5 H5 119.3 . . ?
C4 C5 H5 119.3 . . ?
C5 C6 C7 121.1(2) . . ?
C5 C6 H6 119.5 . . ?
C7 C6 H6 119.5 . . ?
C11 C7 C8 116.5(2) . . ?
C11 C7 C6 118.6(2) . . ?
C8 C7 C6 124.9(2) . . ?
C9 C8 C7 120.1(2) . . ?
C9 C8 H8 119.9 . . ?
C7 C8 H8 119.9 . . ?
C8 C9 C10 119.2(3) . . ?
C8 C9 H9 120.4 . . ?
C10 C9 H9 120.4 . . ?
N2 C10 C9 122.3(2) . . ?
N2 C10 H10 118.8 . . ?
C9 C10 H10 118.8 . . ?
N2 C11 C7 123.4(2) . . ?
N2 C11 C12 116.2(2) . . ?
C7 C11 C12 120.4(2) . . ?
N1 C12 C4 123.6(2) . . ?
N1 C12 C11 116.4(2) . . ?
C4 C12 C11 120.0(2) . . ?

loop_
_geom_bond_atom_site_label_1
_geom_bond_atom_site_label_2
_geom_bond_distance
_geom_bond_site_symmetry_2
_geom_bond_publ_flag
Cu1 O5 1.9274(16) . ?
Cu1 O1 1.9449(17) . ?
Cu1 N1 2.006(2) . ?
Cu1 N2 2.014(2) . ?
Cu1 O1W 2.2362(19) . ?
P1 O2 1.4874(18) . ?
P1 O1 1.5071(17) . ?
P1 O3 1.5583(18) . ?
P1 O4 1.6100(17) . ?
P2 O6 1.4932(17) . ?
P2 O5 1.5049(17) . ?
P2 O7 1.5453(17) . ?
P2 O4 1.6069(17) . ?
O3 H3A 0.8400 . ?
O7 H7A 0.8400 . ?
O1W H1W 0.80(3) . ?
O1W H2W 0.80(3) . ?
N1 C1 1.328(3) . ?
N1 C12 1.354(3) . ?
N2 C10 1.324(3) . ?
N2 C11 1.363(3) . ?
C1 C2 1.404(3) . ?
C1 H1 0.9500 . ?
C2 C3 1.367(4) . ?
C2 H2 0.9500 . ?
C3 C4 1.413(4) . ?
C3 H3 0.9500 . ?
C4 C12 1.406(3) . ?
C4 C5 1.435(4) . ?
C5 C6 1.350(4) . ?
C5 H5 0.9500 . ?
C6 C7 1.437(4) . ?
C6 H6 0.9500 . ?
C7 C11 1.403(3) . ?
C7 C8 1.408(4) . ?
C8 C9 1.372(4) . ?
C8 H8 0.9500 . ?
C9 C10 1.405(3) . ?
C9 H9 0.9500 . ?
C10 H10 0.9500 . ?
C11 C12 1.428(3) . ?

loop_
_geom_hbond_atom_site_label_D
_geom_hbond_atom_site_label_H
_geom_hbond_atom_site_label_A
_geom_hbond_distance_DH
_geom_hbond_distance_HA
_geom_hbond_distance_DA
_geom_hbond_angle_DHA
_geom_hbond_site_symmetry_A
O3 H3A O6 0.84 1.71 2.541(2) 172.6 4_666
O7 H7A O2 0.84 1.68 2.492(2) 161.4 4_665
O1W H1W O3 0.80(3) 2.15(3) 2.934(3) 168(3) 4_665
O1W H2W O6 0.80(3) 1.97(3) 2.770(3) 176(3) 4_666
